data_7025253
loop_
_publ_author_name
'Zhou, Wanli'
'Xu, Yan'
'Han, Lijie'
'Zhu, Dunru'

_publ_section_title
;
 Solvothermal syntheses, crystal structures and luminescence properties of
 three new lanthanide sulfate fluorides.
;
_journal_issue 15
_journal_name_full 'Dalton transactions (Cambridge, England : 2003)'
_journal_page_first 3681
_journal_page_last 3686
_journal_paper_doi 10.1039/b926131a
_journal_volume 39
_journal_year 2010
_chemical_formula_sum 'F H2 Nd O5 S'
_chemical_formula_weight 277.32
_chemical_name_systematic
;
?
;
_space_group_IT_number 14
_symmetry_cell_setting monoclinic
_symmetry_space_group_name_Hall '-P 2yn'
_symmetry_space_group_name_H-M 'P 1 21/n 1'
_atom_sites_solution_hydrogens geom
_atom_sites_solution_primary direct
_atom_sites_solution_secondary difmap
_audit_creation_method SHELXL-97
_cell_angle_alpha 90.00
_cell_angle_beta 96.6720(10)
_cell_angle_gamma 90.00
_cell_formula_units_Z 4
_cell_length_a 4.9948(5)
_cell_length_b 7.3684(7)
_cell_length_c 11.6366(12)
_cell_measurement_reflns_used 563
_cell_measurement_temperature 293(2)
_cell_measurement_theta_max 24.50
_cell_measurement_theta_min 3.52
_cell_volume 425.37(7)
_computing_cell_refinement 'SAINT (Bruker, 2005)'
_computing_data_collection 'APEX2 (Bruker, 2005)'
_computing_data_reduction SAINT
_computing_molecular_graphics SHELXTL
_computing_publication_material SHELXTL
_computing_structure_refinement 'SHELXL-97 (Sheldrick, 1997)'
_computing_structure_solution 'SHELXS-97 (Sheldrick, 1990)'
_diffrn_ambient_temperature 293(2)
_diffrn_measured_fraction_theta_full 0.997
_diffrn_measured_fraction_theta_max 0.997
_diffrn_measurement_device_type 'Bruker Apex2 CCD'
_diffrn_measurement_method '\w scans'
_diffrn_radiation_monochromator graphite
_diffrn_radiation_source 'fine-focus sealed tube'
_diffrn_radiation_type MoK\a
_diffrn_radiation_wavelength 0.71073
_diffrn_reflns_av_R_equivalents 0.0286
_diffrn_reflns_av_sigmaI/netI 0.0340
_diffrn_reflns_limit_h_max 5
_diffrn_reflns_limit_h_min -6
_diffrn_reflns_limit_k_max 4
_diffrn_reflns_limit_k_min -8
_diffrn_reflns_limit_l_max 14
_diffrn_reflns_limit_l_min -14
_diffrn_reflns_number 2083
_diffrn_reflns_theta_full 25.50
_diffrn_reflns_theta_max 25.50
_diffrn_reflns_theta_min 3.28
_exptl_absorpt_coefficient_mu 12.645
_exptl_absorpt_correction_T_max 0.3645
_exptl_absorpt_correction_T_min 0.2705
_exptl_absorpt_correction_type multi-scan
_exptl_absorpt_process_details '(SADABS; Sheldrick, 2003)'
_exptl_crystal_colour Pink
_exptl_crystal_density_diffrn 4.330
_exptl_crystal_density_method 'not measured'
_exptl_crystal_description Prism
_exptl_crystal_F_000 508
_exptl_crystal_size_max 0.14
_exptl_crystal_size_mid 0.12
_exptl_crystal_size_min 0.10
_refine_diff_density_max 0.804
_refine_diff_density_min -1.257
_refine_diff_density_rms 0.249
_refine_ls_extinction_method none
_refine_ls_goodness_of_fit_ref 1.146
_refine_ls_hydrogen_treatment mixed
_refine_ls_matrix_type full
_refine_ls_number_parameters 79
_refine_ls_number_reflns 785
_refine_ls_number_restraints 2
_refine_ls_restrained_S_all 1.145
_refine_ls_R_factor_all 0.0260
_refine_ls_R_factor_gt 0.0245
_refine_ls_shift/su_max 0.007
_refine_ls_shift/su_mean 0.001
_refine_ls_structure_factor_coef Fsqd
_refine_ls_weighting_details 'calc w=1/[\s^2^(Fo^2^)+(0.0254P)^2^+1.1793P] where P=(Fo^2^+2Fc^2^)/3'
_refine_ls_weighting_scheme calc
_refine_ls_wR_factor_gt 0.0575
_refine_ls_wR_factor_ref 0.0582
_reflns_number_gt 749
_reflns_number_total 785
_reflns_threshold_expression >2sigma(I)
_cod_data_source_file b926131a.txt
_cod_data_source_block 3
_cod_depositor_comments
;
The following automatic conversions were performed:

'_symmetry_cell_setting' value 'Monoclinic' changed to 'monoclinic'
according to /home/saulius/struct/CIF-dictionaries/cif_core.dic
dictionary named 'cif_core.dic' version 2.4.2 from 2011-04-26.

Automatic conversion script
Id: cif_fix_values 1891 2012-01-12 08:04:46Z andrius 

The following automatic conversions were performed:

'_exptl_absorpt_correction_type' value 'Multi-scans' was replaced
with the value 'multi-scan' as specified in the replacement file
'src/cod-tools/trunk/data/replacement-values/replacement_values.lst'.

Automatic conversion script
Id: cif_fix_values 5376 2017-05-30 11:51:03Z andrius 
;
_cod_original_sg_symbol_H-M P2(1)/n
_cod_original_formula_sum 'H2 F Nd O5 S'
_cod_database_code 7025253

loop_
_symmetry_equiv_pos_as_xyz
'x, y, z'
'-x+1/2, y+1/2, -z+1/2'
'-x, -y, -z'
'x-1/2, -y-1/2, z-1/2'

loop_
_atom_site_label
_atom_site_type_symbol
_atom_site_fract_x
_atom_site_fract_y
_atom_site_fract_z
_atom_site_U_iso_or_equiv
_atom_site_adp_type
_atom_site_occupancy
_atom_site_symmetry_multiplicity
_atom_site_calc_flag
_atom_site_refinement_flags
Nd1 Nd 0.21511(6) 0.78935(4) 0.18719(3) 0.00677(15) Uani 1 1 d .
S1 S -0.2110(3) 0.6402(2) 0.38485(12) 0.0120(3) Uani 1 1 d .
O1W O -0.1323(9) 0.6222(7) 0.0777(4) 0.0232(11) Uani 1 1 d D
H1WB H -0.264(11) 0.661(11) 0.031(5) 0.028 Uiso 1 1 d D
H1WA H -0.194(15) 0.514(5) 0.080(7) 0.028 Uiso 1 1 d D
O1 O 0.0435(8) 0.5967(6) 0.3347(4) 0.0167(10) Uani 1 1 d .
O2 O -0.1393(9) 0.7213(7) 0.5001(4) 0.0183(10) Uani 1 1 d .
O3 O -0.3636(10) 0.7725(7) 0.3087(4) 0.0193(11) Uani 1 1 d .
O4 O -0.3648(9) 0.4743(6) 0.3959(4) 0.0175(10) Uani 1 1 d .
F1 F 0.1546(7) 0.9948(5) 0.3236(3) 0.0178(8) Uani 1 1 d .

loop_
_atom_site_aniso_label
_atom_site_aniso_U_11
_atom_site_aniso_U_22
_atom_site_aniso_U_33
_atom_site_aniso_U_23
_atom_site_aniso_U_13
_atom_site_aniso_U_12
Nd1 0.0097(2) 0.0045(2) 0.0057(2) 0.00014(11) -0.00076(13) 0.00063(11)
S1 0.0146(7) 0.0103(8) 0.0108(7) 0.0001(6) 0.0004(5) 0.0001(6)
O1W 0.019(2) 0.016(3) 0.032(3) 0.001(2) -0.006(2) -0.004(2)
O1 0.017(2) 0.015(3) 0.018(2) -0.0015(18) 0.0016(17) -0.0003(18)
O2 0.019(2) 0.021(3) 0.016(3) -0.0029(19) 0.0046(19) -0.0023(19)
O3 0.021(3) 0.015(3) 0.021(3) 0.0021(19) -0.003(2) -0.001(2)
O4 0.021(2) 0.014(3) 0.016(2) 0.0016(19) -0.0006(17) -0.003(2)
F1 0.0217(19) 0.014(2) 0.0175(19) -0.0004(15) 0.0021(14) -0.0006(16)

loop_
_atom_type_symbol
_atom_type_description
_atom_type_scat_dispersion_real
_atom_type_scat_dispersion_imag
_atom_type_scat_source
O O 0.0106 0.0060 'International Tables Vol C Tables 4.2.6.8 and 6.1.1.4'
H H 0.0000 0.0000 'International Tables Vol C Tables 4.2.6.8 and 6.1.1.4'
S S 0.1246 0.1234 'International Tables Vol C Tables 4.2.6.8 and 6.1.1.4'
Nd Nd -0.1943 3.0179 'International Tables Vol C Tables 4.2.6.8 and 6.1.1.4'
F F 0.0171 0.0103 'International Tables Vol C Tables 4.2.6.8 and 6.1.1.4'

loop_
_geom_angle_atom_site_label_1
_geom_angle_atom_site_label_2
_geom_angle_atom_site_label_3
_geom_angle
_geom_angle_site_symmetry_1
_geom_angle_site_symmetry_3
F1 Nd1 F1 138.38(8) . 2_545
F1 Nd1 O4 75.10(14) . 2_455
F1 Nd1 O4 137.67(14) 2_545 2_455
F1 Nd1 O1W 125.49(15) . .
F1 Nd1 O1W 70.80(16) 2_545 .
O4 Nd1 O1W 67.37(17) 2_455 .
F1 Nd1 O2 138.85(15) . 4_675
F1 Nd1 O2 78.33(15) 2_545 4_675
O4 Nd1 O2 86.23(15) 2_455 4_675
O1W Nd1 O2 76.92(17) . 4_675
F1 Nd1 O3 78.38(15) . 1_655
F1 Nd1 O3 75.29(15) 2_545 1_655
O4 Nd1 O3 146.90(16) 2_455 1_655
O1W Nd1 O3 145.69(17) . 1_655
O2 Nd1 O3 101.39(17) 4_675 1_655
F1 Nd1 O1 78.95(14) . .
F1 Nd1 O1 67.20(13) 2_545 .
O4 Nd1 O1 108.70(15) 2_455 .
O1W Nd1 O1 77.44(16) . .
O2 Nd1 O1 142.18(15) 4_675 .
O3 Nd1 O1 84.94(15) 1_655 .
F1 Nd1 O1 65.28(13) . 2
F1 Nd1 O1 133.57(13) 2_545 2
O4 Nd1 O1 77.55(15) 2_455 2
O1W Nd1 O1 136.05(16) . 2
O2 Nd1 O1 75.13(15) 4_675 2
O3 Nd1 O1 73.55(15) 1_655 2
O1 Nd1 O1 141.02(10) . 2
F1 Nd1 Nd1 28.80(9) . 2
F1 Nd1 Nd1 153.41(9) 2_545 2
O4 Nd1 Nd1 68.90(11) 2_455 2
O1W Nd1 Nd1 135.03(13) . 2
O2 Nd1 Nd1 110.21(12) 4_675 2
O3 Nd1 Nd1 78.30(12) 1_655 2
O1 Nd1 Nd1 107.59(11) . 2
O1 Nd1 Nd1 37.08(9) 2 2
F1 Nd1 Nd1 112.33(10) . 2_545
F1 Nd1 Nd1 28.32(9) 2_545 2_545
O4 Nd1 Nd1 136.40(12) 2_455 2_545
O1W Nd1 Nd1 75.12(13) . 2_545
O2 Nd1 Nd1 106.51(11) 4_675 2_545
O3 Nd1 Nd1 72.60(12) 1_655 2_545
O1 Nd1 Nd1 39.50(10) . 2_545
O1 Nd1 Nd1 145.72(9) 2 2_545
Nd1 Nd1 Nd1 136.685(16) 2 2_545
O4 S1 O3 111.6(3) . .
O4 S1 O2 109.6(3) . .
O3 S1 O2 109.5(3) . .
O4 S1 O1 109.6(3) . .
O3 S1 O1 108.2(3) . .
O2 S1 O1 108.3(3) . .
Nd1 O1W H1WB 129(6) . .
Nd1 O1W H1WA 135(5) . .
H1WB O1W H1WA 95(7) . .
S1 O1 Nd1 122.1(3) . .
S1 O1 Nd1 130.7(3) . 2_545
Nd1 O1 Nd1 103.42(15) . 2_545
S1 O2 Nd1 138.8(3) . 4_576
S1 O3 Nd1 138.4(3) . 1_455
S1 O4 Nd1 146.1(3) . 2_445
Nd1 F1 Nd1 122.88(15) . 2

loop_
_geom_bond_atom_site_label_1
_geom_bond_atom_site_label_2
_geom_bond_distance
_geom_bond_site_symmetry_2
Nd1 F1 2.239(4) .
Nd1 F1 2.274(4) 2_545
Nd1 O4 2.337(4) 2_455
Nd1 O1W 2.375(5) .
Nd1 O2 2.375(5) 4_675
Nd1 O3 2.398(5) 1_655
Nd1 O1 2.457(4) .
Nd1 O1 2.592(5) 2
Nd1 Nd1 3.9640(4) 2
Nd1 Nd1 3.9640(4) 2_545
S1 O4 1.457(5) .
S1 O3 1.470(5) .
S1 O2 1.474(5) .
S1 O1 1.494(4) .
O1W H1WB 0.86(2) .
O1W H1WA 0.85(2) .
O1 Nd1 2.592(5) 2_545
O2 Nd1 2.375(5) 4_576
O3 Nd1 2.398(5) 1_455
O4 Nd1 2.337(4) 2_445
F1 Nd1 2.274(4) 2

loop_
_geom_hbond_atom_site_label_D
_geom_hbond_atom_site_label_H
_geom_hbond_atom_site_label_A
_geom_hbond_site_symmetry_A
_geom_hbond_distance_DH
_geom_hbond_distance_HA
_geom_hbond_distance_DA
_geom_hbond_angle_DHA
_geom_hbond_publ_flag
O1W H1WB O2 4_575 0.85(6) 2.06(6) 2.833(7) 151(5) y
O1W H1WA O2 2_445 0.85(4) 2.46(5) 3.257(7) 156(5) y
O1W H1WA O3 2_445 0.85(4) 2.20(6) 2.897(7) 138(5) y
